data_4306007
loop_
_publ_author_name
'Atsushi Okazawa'
'Yasunori Nagaichi'
'Takashi Nogami'
'Takayuki Ishida'

_publ_contact_author_address
;
    Department of Applied Physics and Chemistry, The University of 
    Electro-Communications, Chofu, Tokyo 182-8585, Japan
;
_publ_contact_author_email ' ishi@pc.uec.ac.jp '
_publ_contact_author_fax ' +81-42-443-5501 '
_publ_contact_author_name ' Takayuki Ishida'
_publ_contact_author_phone ' +81-42-443-5490 '
_publ_section_title
;
Magneto-Structure Relationship in Copper(II) and Nickel(II) Complexes
Chelated with Stabletert-Butyl 5-Phenyl-2-pyridyl Nitroxide and Related
Radicals
;
_journal_name_full 'Inorganic Chemistry'
_journal_page_first 8859
_journal_page_last 8868
_journal_paper_doi 10.1021/ic800937n
_journal_volume 47
_journal_year 2008
_chemical_formula_moiety 'C15 H18 N2 O '
_chemical_formula_sum 'C15 H18 N2 O'
_chemical_formula_weight 242.32
_chemical_melting_point 101
_space_group_IT_number 2
_symmetry_cell_setting triclinic
_symmetry_Int_Tables_number 2
_symmetry_space_group_name_Hall '-P 1'
_symmetry_space_group_name_H-M 'P -1'
_cell_angle_alpha 66.99(5)
_cell_angle_beta 87.11(5)
_cell_angle_gamma 77.42(5)
_cell_formula_units_Z 2
_cell_length_a 6.435(4)
_cell_length_b 9.750(6)
_cell_length_c 11.898(8)
_cell_measurement_reflns_used 8384
_cell_measurement_temperature 110.
_cell_measurement_theta_max 29.6
_cell_measurement_theta_min 1.9
_cell_volume 670.1(8)
_computing_cell_refinement PROCESS-AUTO
_computing_data_collection PROCESS-AUTO
_computing_data_reduction CrystalStructure
_computing_publication_material 'CrystalStructure 3.8'
_computing_structure_refinement CRYSTALS
_computing_structure_solution SIR92
_diffrn_detector_area_resol_mean 10.00
_diffrn_measured_fraction_theta_full 0.984
_diffrn_measured_fraction_theta_max 0.984
_diffrn_measurement_device_type 'Rigaku RAXIS-RAPID'
_diffrn_measurement_method \w
_diffrn_radiation_type 'Mo K\a'
_diffrn_radiation_wavelength 0.71069
_diffrn_reflns_av_R_equivalents 0.082
_diffrn_reflns_limit_h_max 8
_diffrn_reflns_limit_h_min -8
_diffrn_reflns_limit_k_max 11
_diffrn_reflns_limit_k_min -12
_diffrn_reflns_limit_l_max 15
_diffrn_reflns_limit_l_min -15
_diffrn_reflns_number 7195
_diffrn_reflns_theta_full 27.48
_diffrn_reflns_theta_max 27.48
_exptl_absorpt_coefficient_mu 0.076
_exptl_absorpt_correction_T_max 0.974
_exptl_absorpt_correction_T_min 0.961
_exptl_absorpt_correction_type numerical
_exptl_absorpt_process_details
;
    Higashi, T. (1999). Program for Absorption Correction.
    Rigaku Corporation, Tokyo, Japan.
;
_exptl_crystal_colour colorless
_exptl_crystal_density_diffrn 1.201
_exptl_crystal_density_method 'not measured'
_exptl_crystal_description prism
_exptl_crystal_F_000 260.00
_exptl_crystal_size_max 0.50
_exptl_crystal_size_mid 0.50
_exptl_crystal_size_min 0.35
_refine_diff_density_max 0.45
_refine_diff_density_min -0.35
_refine_ls_extinction_method none
_refine_ls_goodness_of_fit_ref 1.072
_refine_ls_hydrogen_treatment refall
_refine_ls_number_parameters 235
_refine_ls_number_reflns 3038
_refine_ls_R_factor_gt 0.0483
_refine_ls_shift/su_max 0.0000
_refine_ls_structure_factor_coef F
_refine_ls_weighting_details 'w = 1/[0.0010Fo^2^ + 1.0000\s(Fo^2^)]'
_refine_ls_weighting_scheme calc
_refine_ls_wR_factor_ref 0.0622
_reflns_number_gt 2147
_reflns_number_total 3038
_reflns_threshold_expression F^2^>2.0\s(F^2^)
_cod_data_source_file ic800937n_si_001_2.cif
_cod_data_source_block '__phpyNOH'
_cod_original_cell_volume 670.2(7)
_cod_original_formula_sum 'C15 H18 N2 O '
_cod_database_code 4306007

loop_
_symmetry_equiv_pos_site_id
_symmetry_equiv_pos_as_xyz
1 +X,+Y,+Z
2 -X,-Y,-Z

loop_
_atom_site_label
_atom_site_type_symbol
_atom_site_fract_x
_atom_site_fract_y
_atom_site_fract_z
_atom_site_U_iso_or_equiv
_atom_site_adp_type
_atom_site_occupancy
_atom_site_symmetry_multiplicity
_atom_site_calc_flag
_atom_site_refinement_flags
_atom_site_disorder_assembly
_atom_site_disorder_group
O(1) O 0.19262(15) 0.50000(10) 1.08269(9) 0.0207(2) Uani 1.00 1 d . . .
N(1) N -0.01606(18) 0.84016(13) 0.83383(10) 0.0187(2) Uani 1.00 1 d . . .
N(2) N 0.02867(18) 0.63698(12) 1.02386(10) 0.0172(2) Uani 1.00 1 d . . .
C(1) C 0.1235(2) 0.74239(15) 0.92361(12) 0.0167(3) Uani 1.00 1 d . . .
C(2) C 0.3429(2) 0.73799(16) 0.91886(13) 0.0187(3) Uani 1.00 1 d . . .
C(3) C 0.4169(2) 0.84519(16) 0.81919(13) 0.0188(3) Uani 1.00 1 d . . .
C(4) C 0.2742(2) 0.95353(15) 0.72612(12) 0.0176(3) Uani 1.00 1 d . . .
C(5) C 0.0603(2) 0.94315(16) 0.73846(12) 0.0180(3) Uani 1.00 1 d . . .
C(6) C 0.3429(2) 1.07697(15) 0.62058(12) 0.0185(3) Uani 1.00 1 d . . .
C(7) C 0.5080(2) 1.14247(17) 0.63586(14) 0.0228(3) Uani 1.00 1 d . . .
C(8) C 0.5728(2) 1.25865(18) 0.53806(15) 0.0284(4) Uani 1.00 1 d . . .
C(9) C 0.4742(2) 1.31134(18) 0.42368(15) 0.0304(4) Uani 1.00 1 d . . .
C(10) C 0.3097(2) 1.24880(18) 0.40720(14) 0.0270(3) Uani 1.00 1 d . . .
C(11) C 0.2447(2) 1.13295(17) 0.50480(13) 0.0224(3) Uani 1.00 1 d . . .
C(12) C -0.0612(2) 0.69229(15) 1.12220(12) 0.0190(3) Uani 1.00 1 d . . .
C(13) C -0.2190(2) 0.84539(17) 1.06385(14) 0.0214(3) Uani 1.00 1 d . . .
C(14) C -0.1800(2) 0.57335(18) 1.20749(14) 0.0251(4) Uani 1.00 1 d . . .
C(15) C 0.1171(2) 0.71035(19) 1.19343(15) 0.0251(3) Uani 1.00 1 d . . .
H(1) H 0.436(2) 0.6600(19) 0.9842(15) 0.030(4) Uiso 1.00 1 d . . .
H(2) H 0.564(2) 0.8457(17) 0.8169(14) 0.022(4) Uiso 1.00 1 d . . .
H(3) H -0.042(2) 1.0141(16) 0.6756(13) 0.018(3) Uiso 1.00 1 d . . .
H(4) H 0.576(2) 1.1057(17) 0.7153(14) 0.021(3) Uiso 1.00 1 d . . .
H(5) H 0.690(2) 1.3064(19) 0.5526(15) 0.035(4) Uiso 1.00 1 d . . .
H(6) H 0.520(2) 1.394(2) 0.3559(17) 0.043(5) Uiso 1.00 1 d . . .
H(7) H 0.242(2) 1.2844(19) 0.3271(15) 0.029(4) Uiso 1.00 1 d . . .
H(8) H 0.133(2) 1.0879(18) 0.4910(14) 0.027(4) Uiso 1.00 1 d . . .
H(9) H -0.153(2) 0.9318(19) 1.0108(16) 0.034(4) Uiso 1.00 1 d . . .
H(10) H -0.330(2) 0.8396(19) 1.0136(15) 0.033(4) Uiso 1.00 1 d . . .
H(11) H -0.287(2) 0.8742(19) 1.1302(16) 0.035(4) Uiso 1.00 1 d . . .
H(12) H -0.299(2) 0.5649(18) 1.1619(15) 0.031(4) Uiso 1.00 1 d . . .
H(13) H -0.241(2) 0.605(2) 1.2732(16) 0.035(4) Uiso 1.00 1 d . . .
H(14) H -0.087(2) 0.4759(19) 1.2468(14) 0.023(4) Uiso 1.00 1 d . . .
H(15) H 0.055(3) 0.742(2) 1.2604(18) 0.048(5) Uiso 1.00 1 d . . .
H(16) H 0.217(2) 0.6145(18) 1.2347(14) 0.021(4) Uiso 1.00 1 d . . .
H(17) H 0.190(2) 0.7915(19) 1.1382(15) 0.027(4) Uiso 1.00 1 d . . .
H(18) H 0.147(2) 0.435(2) 1.0546(16) 0.034(4) Uiso 1.00 1 d . . .

loop_
_atom_site_aniso_label
_atom_site_aniso_U_11
_atom_site_aniso_U_22
_atom_site_aniso_U_33
_atom_site_aniso_U_12
_atom_site_aniso_U_13
_atom_site_aniso_U_23
O(1) 0.0200(5) 0.0133(4) 0.0260(5) -0.0001(3) -0.0038(4) -0.0061(4)
N(1) 0.0181(6) 0.0196(5) 0.0193(6) -0.0042(4) 0.0003(4) -0.0083(4)
N(2) 0.0173(5) 0.0125(5) 0.0189(5) -0.0001(4) -0.0008(4) -0.0047(4)
C(1) 0.0182(7) 0.0151(6) 0.0191(6) -0.0035(5) 0.0013(5) -0.0090(5)
C(2) 0.0182(7) 0.0168(6) 0.0198(6) -0.0010(5) -0.0017(5) -0.0070(5)
C(3) 0.0141(6) 0.0221(7) 0.0219(7) -0.0037(5) 0.0010(5) -0.0105(5)
C(4) 0.0201(7) 0.0190(6) 0.0163(6) -0.0052(5) 0.0027(5) -0.0092(5)
C(5) 0.0174(6) 0.0181(6) 0.0178(6) -0.0015(5) -0.0015(5) -0.0073(5)
C(6) 0.0175(6) 0.0177(6) 0.0199(7) -0.0023(5) 0.0049(5) -0.0080(5)
C(7) 0.0186(7) 0.0257(7) 0.0226(7) -0.0039(5) 0.0016(5) -0.0084(6)
C(8) 0.0242(8) 0.0260(8) 0.0323(8) -0.0083(6) 0.0054(6) -0.0076(6)
C(9) 0.0290(8) 0.0242(8) 0.0278(8) -0.0050(6) 0.0077(6) -0.0004(6)
C(10) 0.0273(8) 0.0276(8) 0.0200(7) -0.0006(6) 0.0023(6) -0.0057(6)
C(11) 0.0211(7) 0.0238(7) 0.0217(7) -0.0026(6) 0.0016(5) -0.0096(6)
C(12) 0.0222(7) 0.0180(6) 0.0175(6) -0.0033(5) 0.0009(5) -0.0084(5)
C(13) 0.0223(7) 0.0199(7) 0.0229(7) -0.0029(5) 0.0026(6) -0.0103(6)
C(14) 0.0292(8) 0.0231(7) 0.0217(7) -0.0070(6) 0.0052(6) -0.0071(6)
C(15) 0.0285(8) 0.0255(8) 0.0232(7) -0.0044(6) -0.0041(6) -0.0117(6)

loop_
_atom_type_symbol
_atom_type_description
_atom_type_scat_dispersion_real
_atom_type_scat_dispersion_imag
_atom_type_scat_source
C C 0.003 0.002
;
International Tables for Crystallography
(1992, Vol. C, Tables 4.2.6.8 and 6.1.1.4)
;
H H 0.000 0.000
;
International Tables for Crystallography
(1992, Vol. C, Table 6.1.1.4)
;
O O 0.011 0.006
;
International Tables for Crystallography
(1992, Vol. C, Tables 4.2.6.8 and 6.1.1.4)
;
N N 0.006 0.003
;
International Tables for Crystallography
(1992, Vol. C, Tables 4.2.6.8 and 6.1.1.4)
;

loop_
_geom_angle_atom_site_label_1
_geom_angle_atom_site_label_2
_geom_angle_atom_site_label_3
_geom_angle
_geom_angle_publ_flag
_geom_angle_site_symmetry_1
_geom_angle_site_symmetry_2
_geom_angle_site_symmetry_3
C(1) N(1) C(5) 117.06(11) yes . . .
O(1) N(2) C(1) 107.78(9) yes . . .
O(1) N(2) C(12) 106.95(9) yes . . .
C(1) N(2) C(12) 116.13(11) yes . . .
N(1) C(1) N(2) 113.76(11) yes . . .
N(1) C(1) C(2) 123.14(11) yes . . .
N(2) C(1) C(2) 123.04(10) yes . . .
C(1) C(2) C(3) 118.38(11) yes . . .
C(2) C(3) C(4) 119.99(13) yes . . .
C(3) C(4) C(5) 116.54(11) yes . . .
C(3) C(4) C(6) 122.30(12) yes . . .
C(5) C(4) C(6) 121.14(10) yes . . .
N(1) C(5) C(4) 124.77(10) yes . . .
C(4) C(6) C(7) 120.41(12) yes . . .
C(4) C(6) C(11) 121.58(14) yes . . .
C(7) C(6) C(11) 118.00(12) yes . . .
C(6) C(7) C(8) 120.95(14) yes . . .
C(7) C(8) C(9) 120.01(17) yes . . .
C(8) C(9) C(10) 119.80(14) yes . . .
C(9) C(10) C(11) 120.26(14) yes . . .
C(6) C(11) C(10) 120.98(16) yes . . .
N(2) C(12) C(13) 109.43(10) yes . . .
N(2) C(12) C(14) 106.80(13) yes . . .
N(2) C(12) C(15) 111.10(11) yes . . .
C(13) C(12) C(14) 109.18(11) yes . . .
C(13) C(12) C(15) 109.69(13) yes . . .
C(14) C(12) C(15) 110.58(11) yes . . .
N(2) O(1) H(18) 99.1(9) no . . .
C(1) C(2) H(1) 119.0(10) no . . .
C(3) C(2) H(1) 122.6(10) no . . .
C(2) C(3) H(2) 118.9(7) no . . .
C(4) C(3) H(2) 121.1(7) no . . .
N(1) C(5) H(3) 116.2(9) no . . .
C(4) C(5) H(3) 119.0(9) no . . .
C(6) C(7) H(4) 118.9(10) no . . .
C(8) C(7) H(4) 120.2(10) no . . .
C(7) C(8) H(5) 119.2(8) no . . .
C(9) C(8) H(5) 120.8(8) no . . .
C(8) C(9) H(6) 119.1(13) no . . .
C(10) C(9) H(6) 121.1(13) no . . .
C(9) C(10) H(7) 120.1(10) no . . .
C(11) C(10) H(7) 119.7(10) no . . .
C(6) C(11) H(8) 119.8(8) no . . .
C(10) C(11) H(8) 119.2(8) no . . .
C(12) C(13) H(9) 114.6(9) no . . .
C(12) C(13) H(10) 111.8(10) no . . .
C(12) C(13) H(11) 108.1(8) no . . .
H(9) C(13) H(10) 106.7(14) no . . .
H(9) C(13) H(11) 106.4(16) no . . .
H(10) C(13) H(11) 108.9(16) no . . .
C(12) C(14) H(12) 110.5(9) no . . .
C(12) C(14) H(13) 109.4(11) no . . .
C(12) C(14) H(14) 112.0(10) no . . .
H(12) C(14) H(13) 108.0(15) no . . .
H(12) C(14) H(14) 110.7(16) no . . .
H(13) C(14) H(14) 106.1(14) no . . .
C(12) C(15) H(15) 109.7(12) no . . .
C(12) C(15) H(16) 112.1(12) no . . .
C(12) C(15) H(17) 110.4(10) no . . .
H(15) C(15) H(16) 104.7(14) no . . .
H(15) C(15) H(17) 107.8(17) no . . .
H(16) C(15) H(17) 111.9(12) no . . .

loop_
_geom_bond_atom_site_label_1
_geom_bond_atom_site_label_2
_geom_bond_distance
_geom_bond_publ_flag
_geom_bond_site_symmetry_1
_geom_bond_site_symmetry_2
O(1) N(2) 1.4550(12) yes . .
N(1) C(1) 1.3360(15) yes . .
N(1) C(5) 1.3436(16) yes . .
N(2) C(1) 1.4468(16) yes . .
N(2) C(12) 1.511(2) yes . .
C(1) C(2) 1.4017(19) yes . .
C(2) C(3) 1.3845(18) yes . .
C(3) C(4) 1.3969(16) yes . .
C(4) C(5) 1.398(2) yes . .
C(4) C(6) 1.4884(17) yes . .
C(6) C(7) 1.405(2) yes . .
C(6) C(11) 1.395(2) yes . .
C(7) C(8) 1.392(2) yes . .
C(8) C(9) 1.385(2) yes . .
C(9) C(10) 1.388(2) yes . .
C(10) C(11) 1.390(2) yes . .
C(12) C(13) 1.5305(17) yes . .
C(12) C(14) 1.532(2) yes . .
C(12) C(15) 1.539(2) yes . .
O(1) H(18) 0.92(2) no . .
C(2) H(1) 0.964(14) no . .
C(3) H(2) 0.947(17) no . .
C(5) H(3) 0.958(13) no . .
C(7) H(4) 0.960(17) no . .
C(8) H(5) 1.02(2) no . .
C(9) H(6) 0.982(18) no . .
C(10) H(7) 0.968(17) no . .
C(11) H(8) 0.971(19) no . .
C(13) H(9) 1.000(17) no . .
C(13) H(10) 0.98(2) no . .
C(13) H(11) 0.99(2) no . .
C(14) H(12) 1.00(2) no . .
C(14) H(13) 0.98(2) no . .
C(14) H(14) 0.956(14) no . .
C(15) H(15) 1.00(2) no . .
C(15) H(16) 0.969(13) no . .
C(15) H(17) 1.003(16) no . .

loop_
_geom_contact_atom_site_label_1
_geom_contact_atom_site_label_2
_geom_contact_distance
_geom_contact_publ_flag
_geom_contact_site_symmetry_1
_geom_contact_site_symmetry_2
O(1) O(1) 3.2420(15) ? . 2_567
O(1) N(1) 3.4971(16) ? . 2_567
O(1) N(2) 2.7844(18) ? . 2_567
O(1) C(1) 3.4610(19) ? . 2_567
O(1) C(2) 3.3657(16) ? . 2_667
O(1) C(3) 3.5421(15) ? . 2_667
N(1) O(1) 3.4971(16) ? . 2_567
N(2) O(1) 2.7844(18) ? . 2_567
N(2) N(2) 3.0381(19) ? . 2_567
C(1) O(1) 3.4610(19) ? . 2_567
C(2) O(1) 3.3657(16) ? . 2_667
C(3) O(1) 3.5421(15) ? . 2_667
C(3) C(10) 3.455(2) ? . 2_676
C(6) C(10) 3.585(2) ? . 2_676
C(10) C(3) 3.455(2) ? . 2_676
C(10) C(6) 3.585(2) ? . 2_676
O(1) H(1) 2.816(17) ? . 2_667
O(1) H(2) 3.159(14) ? . 2_667
O(1) H(7) 2.829(15) ? . 1_546
O(1) H(12) 3.22(2) ? . 2_567
O(1) H(18) 2.607(18) ? . 2_567
N(1) H(2) 2.706(17) ? . 1_455
N(1) H(4) 3.185(13) ? . 1_455
N(1) H(7) 3.18(2) ? . 2_576
N(1) H(14) 3.50(2) ? . 2_567
N(1) H(18) 2.788(19) ? . 2_567
N(2) H(18) 1.90(2) ? . 2_567
C(1) H(9) 3.60(2) ? . 2_577
C(1) H(12) 3.48(2) ? . 2_567
C(1) H(14) 3.51(2) ? . 2_567
C(1) H(18) 2.65(2) ? . 2_567
C(2) H(1) 3.560(17) ? . 2_667
C(2) H(9) 3.58(2) ? . 2_577
C(2) H(10) 2.95(2) ? . 1_655
C(2) H(11) 3.531(19) ? . 2_577
C(2) H(12) 3.417(16) ? . 1_655
C(2) H(12) 3.51(2) ? . 2_567
C(2) H(18) 3.318(16) ? . 2_667
C(3) H(7) 3.095(18) ? . 2_676
C(3) H(10) 2.87(2) ? . 1_655
C(3) H(11) 2.96(2) ? . 2_577
C(3) H(18) 3.389(15) ? . 2_667
C(4) H(11) 2.84(2) ? . 2_577
C(4) H(15) 3.30(2) ? . 2_577
C(5) H(2) 3.507(17) ? . 1_455
C(5) H(4) 3.145(15) ? . 1_455
C(5) H(7) 3.56(2) ? . 2_576
C(5) H(8) 3.20(2) ? . 2_576
C(5) H(11) 3.36(2) ? . 2_577
C(5) H(15) 3.00(2) ? . 2_577
C(5) H(17) 3.516(19) ? . 2_577
C(6) H(11) 3.17(2) ? . 2_577
C(6) H(15) 3.36(2) ? . 2_577
C(7) H(3) 2.877(14) ? . 1_655
C(7) H(8) 3.564(18) ? . 2_676
C(7) H(11) 3.024(19) ? . 2_577
C(7) H(13) 3.20(2) ? . 2_577
C(8) H(3) 3.049(13) ? . 1_655
C(8) H(13) 3.46(2) ? . 2_577
C(8) H(15) 3.47(2) ? . 2_677
C(9) H(13) 3.566(19) ? . 1_664
C(9) H(16) 3.096(13) ? . 1_564
C(10) H(2) 3.162(18) ? . 2_676
C(10) H(14) 3.128(14) ? . 1_564
C(10) H(16) 3.280(15) ? . 1_564
C(11) H(3) 3.446(19) ? . 2_576
C(11) H(8) 3.567(19) ? . 2_576
C(12) H(18) 2.96(2) ? . 2_567
C(13) H(1) 3.52(2) ? . 1_455
C(13) H(2) 3.314(18) ? . 1_455
C(13) H(4) 3.508(17) ? . 2_577
C(13) H(9) 3.433(19) ? . 2_577
C(13) H(10) 3.591(15) ? . 2_477
C(13) H(17) 3.454(15) ? . 2_577
C(13) H(18) 3.48(2) ? . 2_567
C(14) H(1) 3.445(18) ? . 1_455
C(14) H(6) 2.932(19) ? . 1_446
C(14) H(7) 3.354(14) ? . 1_546
C(14) H(18) 3.15(2) ? . 2_567
C(15) H(3) 3.537(19) ? . 2_577
C(15) H(4) 3.40(2) ? . 2_677
C(15) H(5) 3.26(2) ? . 2_677
C(15) H(6) 3.511(16) ? . 1_546
C(15) H(9) 3.435(16) ? . 2_577
H(1) O(1) 2.816(17) ? . 2_667
H(1) C(2) 3.560(17) ? . 2_667
H(1) C(13) 3.52(2) ? . 1_655
H(1) C(14) 3.445(18) ? . 1_655
H(1) H(1) 2.92(2) ? . 2_667
H(1) H(10) 2.67(3) ? . 1_655
H(1) H(12) 2.52(2) ? . 1_655
H(1) H(12) 3.55(3) ? . 2_567
H(1) H(18) 2.72(2) ? . 2_667
H(2) O(1) 3.159(14) ? . 2_667
H(2) N(1) 2.706(17) ? . 1_655
H(2) C(5) 3.507(17) ? . 1_655
H(2) C(10) 3.162(18) ? . 2_676
H(2) C(13) 3.314(18) ? . 1_655
H(2) H(3) 3.34(2) ? . 1_655
H(2) H(7) 2.63(2) ? . 2_676
H(2) H(9) 3.46(2) ? . 1_655
H(2) H(10) 2.45(2) ? . 1_655
H(2) H(11) 3.19(2) ? . 2_577
H(2) H(18) 2.85(2) ? . 2_667
H(3) C(7) 2.877(14) ? . 1_455
H(3) C(8) 3.049(13) ? . 1_455
H(3) C(11) 3.446(19) ? . 2_576
H(3) C(15) 3.537(19) ? . 2_577
H(3) H(2) 3.34(2) ? . 1_455
H(3) H(4) 2.51(2) ? . 1_455
H(3) H(5) 2.845(19) ? . 1_455
H(3) H(7) 3.44(2) ? . 2_576
H(3) H(8) 2.68(2) ? . 2_576
H(3) H(15) 2.75(3) ? . 2_577
H(3) H(17) 3.42(2) ? . 2_577
H(4) N(1) 3.185(13) ? . 1_655
H(4) C(5) 3.145(15) ? . 1_655
H(4) C(13) 3.508(17) ? . 2_577
H(4) C(15) 3.40(2) ? . 2_677
H(4) H(3) 2.51(2) ? . 1_655
H(4) H(9) 3.60(2) ? . 1_655
H(4) H(10) 3.47(2) ? . 1_655
H(4) H(11) 2.58(2) ? . 2_577
H(4) H(13) 3.20(2) ? . 2_577
H(4) H(15) 3.14(3) ? . 2_677
H(4) H(16) 3.54(2) ? . 2_677
H(4) H(17) 2.93(2) ? . 2_677
H(5) C(15) 3.26(2) ? . 2_677
H(5) H(3) 2.845(19) ? . 1_655
H(5) H(6) 3.48(3) ? . 2_686
H(5) H(8) 3.40(2) ? . 1_655
H(5) H(13) 3.55(2) ? . 1_664
H(5) H(15) 2.66(2) ? . 2_677
H(5) H(16) 3.04(2) ? . 2_677
H(5) H(17) 3.50(2) ? . 2_677
H(6) C(14) 2.932(19) ? . 1_664
H(6) C(15) 3.511(16) ? . 1_564
H(6) H(5) 3.48(3) ? . 2_686
H(6) H(12) 2.65(2) ? . 1_664
H(6) H(13) 2.68(2) ? . 1_664
H(6) H(14) 2.91(2) ? . 1_664
H(6) H(16) 2.56(2) ? . 1_564
H(7) O(1) 2.829(15) ? . 1_564
H(7) N(1) 3.18(2) ? . 2_576
H(7) C(3) 3.095(18) ? . 2_676
H(7) C(5) 3.56(2) ? . 2_576
H(7) C(14) 3.354(14) ? . 1_564
H(7) H(2) 2.63(2) ? . 2_676
H(7) H(3) 3.44(2) ? . 2_576
H(7) H(14) 2.44(2) ? . 1_564
H(7) H(16) 2.94(2) ? . 1_564
H(7) H(18) 3.02(2) ? . 1_564
H(8) C(5) 3.20(2) ? . 2_576
H(8) C(7) 3.564(18) ? . 2_676
H(8) C(11) 3.567(19) ? . 2_576
H(8) H(3) 2.68(2) ? . 2_576
H(8) H(5) 3.40(2) ? . 1_455
H(8) H(8) 2.62(2) ? . 2_576
H(9) C(1) 3.60(2) ? . 2_577
H(9) C(2) 3.58(2) ? . 2_577
H(9) C(13) 3.433(19) ? . 2_577
H(9) C(15) 3.435(16) ? . 2_577
H(9) H(2) 3.46(2) ? . 1_455
H(9) H(4) 3.60(2) ? . 1_455
H(9) H(9) 2.56(2) ? . 2_577
H(9) H(10) 3.53(2) ? . 2_477
H(9) H(17) 2.55(2) ? . 2_577
H(10) C(2) 2.95(2) ? . 1_455
H(10) C(3) 2.87(2) ? . 1_455
H(10) C(13) 3.591(15) ? . 2_477
H(10) H(1) 2.67(3) ? . 1_455
H(10) H(2) 2.45(2) ? . 1_455
H(10) H(4) 3.47(2) ? . 1_455
H(10) H(9) 3.53(2) ? . 2_477
H(10) H(10) 3.32(2) ? . 2_477
H(10) H(11) 3.24(2) ? . 2_477
H(10) H(17) 3.40(2) ? . 1_455
H(10) H(18) 3.08(2) ? . 2_567
H(11) C(2) 3.531(19) ? . 2_577
H(11) C(3) 2.96(2) ? . 2_577
H(11) C(4) 2.84(2) ? . 2_577
H(11) C(5) 3.36(2) ? . 2_577
H(11) C(6) 3.17(2) ? . 2_577
H(11) C(7) 3.024(19) ? . 2_577
H(11) H(2) 3.19(2) ? . 2_577
H(11) H(4) 2.58(2) ? . 2_577
H(11) H(10) 3.24(2) ? . 2_477
H(12) O(1) 3.22(2) ? . 2_567
H(12) C(1) 3.48(2) ? . 2_567
H(12) C(2) 3.417(16) ? . 1_455
H(12) C(2) 3.51(2) ? . 2_567
H(12) H(1) 2.52(2) ? . 1_455
H(12) H(1) 3.55(3) ? . 2_567
H(12) H(6) 2.65(2) ? . 1_446
H(12) H(16) 3.17(2) ? . 1_455
H(12) H(17) 3.49(2) ? . 1_455
H(12) H(18) 2.71(2) ? . 2_567
H(13) C(7) 3.20(2) ? . 2_577
H(13) C(8) 3.46(2) ? . 2_577
H(13) C(9) 3.566(19) ? . 1_446
H(13) H(4) 3.20(2) ? . 2_577
H(13) H(5) 3.55(2) ? . 1_446
H(13) H(6) 2.68(2) ? . 1_446
H(13) H(16) 3.52(2) ? . 1_455
H(14) N(1) 3.50(2) ? . 2_567
H(14) C(1) 3.51(2) ? . 2_567
H(14) C(10) 3.128(14) ? . 1_546
H(14) H(6) 2.91(2) ? . 1_446
H(14) H(7) 2.44(2) ? . 1_546
H(14) H(18) 3.37(2) ? . 2_567
H(15) C(4) 3.30(2) ? . 2_577
H(15) C(5) 3.00(2) ? . 2_577
H(15) C(6) 3.36(2) ? . 2_577
H(15) C(8) 3.47(2) ? . 2_677
H(15) H(3) 2.75(3) ? . 2_577
H(15) H(4) 3.14(3) ? . 2_677
H(15) H(5) 2.66(2) ? . 2_677
H(16) C(9) 3.096(13) ? . 1_546
H(16) C(10) 3.280(15) ? . 1_546
H(16) H(4) 3.54(2) ? . 2_677
H(16) H(5) 3.04(2) ? . 2_677
H(16) H(6) 2.56(2) ? . 1_546
H(16) H(7) 2.94(2) ? . 1_546
H(16) H(12) 3.17(2) ? . 1_655
H(16) H(13) 3.52(2) ? . 1_655
H(17) C(5) 3.516(19) ? . 2_577
H(17) C(13) 3.454(15) ? . 2_577
H(17) H(3) 3.42(2) ? . 2_577
H(17) H(4) 2.93(2) ? . 2_677
H(17) H(5) 3.50(2) ? . 2_677
H(17) H(9) 2.55(2) ? . 2_577
H(17) H(10) 3.40(2) ? . 1_655
H(17) H(12) 3.49(2) ? . 1_655
H(18) O(1) 2.607(18) ? . 2_567
H(18) N(1) 2.788(19) ? . 2_567
H(18) N(2) 1.90(2) ? . 2_567
H(18) C(1) 2.65(2) ? . 2_567
H(18) C(2) 3.318(16) ? . 2_667
H(18) C(3) 3.389(15) ? . 2_667
H(18) C(12) 2.96(2) ? . 2_567
H(18) C(13) 3.48(2) ? . 2_567
H(18) C(14) 3.15(2) ? . 2_567
H(18) H(1) 2.72(2) ? . 2_667
H(18) H(2) 2.85(2) ? . 2_667
H(18) H(7) 3.02(2) ? . 1_546
H(18) H(10) 3.08(2) ? . 2_567
H(18) H(12) 2.71(2) ? . 2_567
H(18) H(14) 3.37(2) ? . 2_567
H(18) H(18) 2.19(2) ? . 2_567

loop_
_geom_torsion_atom_site_label_1
_geom_torsion_atom_site_label_2
_geom_torsion_atom_site_label_3
_geom_torsion_atom_site_label_4
_geom_torsion
_geom_torsion_publ_flag
_geom_torsion_site_symmetry_1
_geom_torsion_site_symmetry_2
_geom_torsion_site_symmetry_3
_geom_torsion_site_symmetry_4
C(1) N(1) C(5) C(4) 0.9(2) ? . . . .
C(5) N(1) C(1) N(2) 178.98(14) ? . . . .
C(5) N(1) C(1) C(2) -3.6(2) ? . . . .
O(1) N(2) C(1) N(1) 153.76(13) ? . . . .
O(1) N(2) C(1) C(2) -23.7(2) ? . . . .
O(1) N(2) C(12) C(13) 174.30(11) ? . . . .
O(1) N(2) C(12) C(14) -67.64(12) ? . . . .
O(1) N(2) C(12) C(15) 53.03(13) ? . . . .
C(1) N(2) C(12) C(13) 53.96(16) ? . . . .
C(1) N(2) C(12) C(14) 172.02(10) ? . . . .
C(1) N(2) C(12) C(15) -67.31(13) ? . . . .
C(12) N(2) C(1) N(1) -86.35(16) ? . . . .
C(12) N(2) C(1) C(2) 96.22(17) ? . . . .
N(1) C(1) C(2) C(3) 3.4(2) ? . . . .
N(2) C(1) C(2) C(3) -179.40(15) ? . . . .
C(1) C(2) C(3) C(4) -0.4(2) ? . . . .
C(2) C(3) C(4) C(5) -2.0(2) ? . . . .
C(2) C(3) C(4) C(6) 176.32(16) ? . . . .
C(3) C(4) C(5) N(1) 1.8(2) ? . . . .
C(3) C(4) C(6) C(7) -34.0(2) ? . . . .
C(3) C(4) C(6) C(11) 147.05(16) ? . . . .
C(5) C(4) C(6) C(7) 144.16(16) ? . . . .
C(5) C(4) C(6) C(11) -34.7(2) ? . . . .
C(6) C(4) C(5) N(1) -176.49(16) ? . . . .
C(4) C(6) C(7) C(8) -179.57(14) ? . . . .
C(4) C(6) C(11) C(10) 179.66(14) ? . . . .
C(7) C(6) C(11) C(10) 0.7(2) ? . . . .
C(11) C(6) C(7) C(8) -0.6(2) ? . . . .
C(6) C(7) C(8) C(9) 0.0(2) ? . . . .
C(7) C(8) C(9) C(10) 0.5(2) ? . . . .
C(8) C(9) C(10) C(11) -0.4(2) ? . . . .
C(9) C(10) C(11) C(6) -0.2(2) ? . . . .

loop_
_cod_related_entry_id
_cod_related_entry_database
_cod_related_entry_code
1 ChemSpider 30660811
